data_2010044
loop_
_publ_author_name
'Dunaj-Jur\<co, M.'
'Kettmann, V.'
'Steinborn, D.'
'Ludwig, M.'

_publ_section_title Bis(dimethylglyoximato-<i>N</i>,<i>N</i>')(triphenylphosphine-<i>P</i>)vinylrhodium(III)
_journal_issue 9
_journal_name_full 'Acta Crystallographica Section C'
_journal_page_first 1427
_journal_page_last 1430
_journal_paper_doi 10.1107/S0108270194001046
_journal_volume 50
_journal_year 1994
_chemical_formula_sum 'C28 H32 N4 O4 P Rh'
_chemical_formula_weight 622.5
_symmetry_cell_setting monoclinic
_symmetry_space_group_name_Hall '-P 2ybc'
_symmetry_space_group_name_H-M 'P 1 21/c 1'
_atom_type_scat_source IntTabIV
_cell_angle_alpha 90.
_cell_angle_beta 97.91(4)
_cell_angle_gamma 90.
_cell_formula_units_Z 4
_cell_length_a 9.703(5)
_cell_length_b 11.014(4)
_cell_length_c 25.218(9)
_cell_measurement_reflns_used 15
_cell_measurement_temperature 295
_cell_measurement_theta_max 15
_cell_measurement_theta_min 7
_cell_volume 2669(2)
_diffrn_measurement_device P2~1~
_diffrn_measurement_method \q/2\q
_diffrn_radiation_type MoK\a
_diffrn_radiation_wavelength 0.71069
_diffrn_reflns_av_R_equivalents 0.032
_diffrn_reflns_limit_h_max 12
_diffrn_reflns_limit_h_min 0
_diffrn_reflns_limit_k_max 14
_diffrn_reflns_limit_k_min 0
_diffrn_reflns_limit_l_max 32
_diffrn_reflns_limit_l_min -32
_diffrn_reflns_number 6711
_diffrn_reflns_theta_max 27.5
_diffrn_standards_decay_% .0
_diffrn_standards_interval_count 100
_diffrn_standards_number 2
_exptl_absorpt_coefficient_mu 0.73
_exptl_absorpt_correction_T_max 1.00
_exptl_absorpt_correction_T_min 0.83
_exptl_absorpt_correction_type empirical
_exptl_crystal_colour brownish-yellow
_exptl_crystal_density_diffrn 1.548
_exptl_crystal_density_meas 1.550(10)
_exptl_crystal_description prism
_exptl_crystal_size_max 0.50
_exptl_crystal_size_mid 0.40
_exptl_crystal_size_min 0.20
_refine_diff_density_max 0.38
_refine_diff_density_min -0.43
_refine_ls_goodness_of_fit_obs 1.17
_refine_ls_hydrogen_treatment noref
_refine_ls_number_parameters 343
_refine_ls_number_reflns 4199
_refine_ls_R_factor_obs 0.038
_refine_ls_shift/esd_max 0.08
_refine_ls_structure_factor_coef F
_refine_ls_weighting_details 'w = 1/[\s^2^(F~o~) + 0.025|F~o~|^2^]'
_refine_ls_weighting_scheme calc
_refine_ls_wR_factor_obs 0.044
_reflns_number_observed 4199
_reflns_number_total 5950
_reflns_observed_criterion I>=2\s(I)
_cod_data_source_file ka1060.cif
_cod_data_source_block ka1060_structure_1_of_1
_cod_depositor_comments
;
The following automatic conversions were performed:

'_refine_ls_weighting_scheme' value 'w = 1/[\s^2^(F~o~) +
0.025|F~o~|^2^]' was changed to 'calc'. New tag
'_refine_ls_weighting_details' was created. The value of the new tag
was set to 'w = 1/[\s^2^(F~o~) + 0.025|F~o~|^2^]'.

Automatic conversion script
Id: cif_fix_values 3143 2015-03-26 13:38:13Z robertas 
;
_cod_original_cell_volume 2669.4(8)
_cod_original_sg_symbol_H-M 'P 21/c'
_cod_database_code 2010044

loop_
_atom_site_label
_atom_site_fract_x
_atom_site_fract_y
_atom_site_fract_z
Rh(1) .2096 .1403 .1639
P(1) .15080(10) .31430(10) .1048
O(1) .0954(2) -.0217(2) .08030(10)
O(2) .4980(2) .2054(2) .18930(10)
O(3) .3294(2) .2749(2) .25820(10)
O(4) -.0728(2) .0545(2) .14420(10)
N(1) .2096(2) .0322(2) .10210(10)
N(2) .4056(2) .1470(2) .15440(10)
N(3) .2119(2) .2267(2) .23200(10)
N(4) .0180(2) .1176(2) .17790(10)
C(1) .3289(3) .0159(2) .08550(10)
C(2) .4426(2) .0803(2) .11650(10)
C(3) .3445(3) -.0639(3) .03970(10)
C(4) .5903(3) .0654(3) .10910(10)
C(5) .1007(3) .2213(2) .25450(10)
C(6) -.0144(2) .1582(2) .22260(10)
C(7) .0910(4) .2634(3) .30970(10)
C(8) -.1512(3) .1388(3) .24010(10)
C(9) .2210(3) .4625(2) .12290(10)
C(10) .3500(3) .4728(2) .15340(10)
C(11) .4109(3) .5852(3) .16210(10)
C(12) .3420(4) .6869(3) .14260(10)
C(13) .2164(3) .6788(2) .11340(10)
C(14) .1520(3) .5653(2) .10250(10)
C(15) -.0344(2) .3434(2) .09510(10)
C(16) -.1217(3) .3264(3) .04880(10)
C(17) -.2624(3) .3436(3) .0463(2)
C(18) -.3149(3) .3826(3) .0904(2)
C(19) -.2281(3) .4028(3) .13790(10)
C(20) -.0897(3) .3825(3) .14000(10)
C(21) .2030(2) .2936(2) .03900(10)
C(22) .1464(3) .2017(2) .00510(10)
C(23) .1925(3) .1841(3) -.04340(10)
C(24) .2991(3) .25320(10) -.05770(10)
C(25) .3577(3) .3418(3) -.02400(10)
C(26) .3083(3) .3621(3) .02360(10)
C(27) .2538(3) -.0094(2) .21050(10)
C(28) .3706(3) -.0565(3) .22830(10)
H02 .0043 .0356 .1092
H04 .4076 .2302 .2458
H31 .4263 -.1350 .0483
H32 .2608 -.1110 .0217
H33 .3864 -.0030 .0096
H41 .5718 .0299 .0754
H42 .6376 .1534 .0958
H43 .6387 .0247 .1373
H71 .1404 .3318 .3101
H72 .1676 .1937 .3395
H73 .0051 .2751 .3317
H81 -.1724 .1335 .2839
H82 -.1779 .0676 .2117
H83 -.1940 .2007 .2492
H10 .3995 .4008 .1704
H11 .5225 .6054 .1699
H12 .3850 .7740 .1330
H13 .1634 .7487 .0959
H14 .0635 .5593 .0726
H16 -.0838 .3000 .0213
H17 -.2967 .3561 -.0003
H18 -.4067 .3995 .1001
H19 -.2651 .4423 .1709
H20 -.0097 .3993 .1674
H22 .0601 .1613 .0172
H23 .1397 .1211 -.0629
H24 .3442 .2277 -.0886
H25 .4348 .3967 -.0421
H26 .3430 .4380 .0397
H27 .1766 -.0633 .2289
H281 .4071 -.1329 .2575
H282 .4641 -.0150 .2270

loop_
_geom_angle_atom_site_label_1
_geom_angle_atom_site_label_2
_geom_angle_atom_site_label_3
_geom_angle
_geom_angle_publ_flag
N(1) Rh(1) N(2) 79.60(10) yes
N(3) Rh(1) N(4) 78.50(10) yes
P(1) Rh(1) N(1) 91.00(10) yes
P(1) Rh(1) N(2) 92.60(10) yes
P(1) Rh(1) N(3) 97.30(10) yes
P(1) Rh(1) N(4) 93.60(10) yes
P(1) Rh(1) C(27) 177.40(10) yes
Rh(1) C(27) C(28) 129.9(2) yes
Rh(1) P(1) C(9) 120.50(10) yes
Rh(1) P(1) C(15) 111.40(10) yes
Rh(1) P(1) C(21) 112.80(10) yes
C(9) P(1) C(15) 101.90(10) yes
C(9) P(1) C(21) 101.9(7) yes
C(15) P(1) C(21) 107.20(10) yes

loop_
_geom_bond_atom_site_label_1
_geom_bond_atom_site_label_2
_geom_bond_distance
_geom_bond_publ_flag
Rh(1) P(1) 2.4470(10) yes
Rh(1) C(27) 2.035(3) yes
Rh(1) N(1) 1.960(2) yes
Rh(1) N(2) 1.951(2) yes
Rh(1) N(3) 1.962(2) yes
Rh(1) N(4) 1.956(2) yes
P(1) C(9) 1.804(2) yes
P(1) C(15) 1.808(3) yes
P(1) C(21) 1.814(2) yes
C(27) C(28) 1.271(4) yes
N(1) O(1) 1.310(3) yes
N(2) O(2) 1.333(3) yes
N(3) O(3) 1.345(3) yes
N(4) O(4) 1.333(3) yes
N(1) C(1) 1.297(3) yes
N(2) C(2) 1.294(3) yes
N(3) C(5) 1.287(3) yes
N(4) C(6) 1.290(3) yes
C(1) C(2) 1.447(3) yes
C(5) C(6) 1.460(4) yes
C(1) C(3) 1.476(4) no
C(2) C(4) 1.480(4) no
C(5) C(7) 1.483(4) no
C(6) C(8) 1.472(4) no
C(9) C(10) 1.382(4) no
C(10) C(11) 1.376(4) no
C(11) C(12) 1.361(4) no
C(12) C(13) 1.338(5) no
C(13) C(14) 1.408(4) no
C(14) C(9) 1.377(4) no
C(15) C(16) 1.358(4) no
C(16) C(17) 1.371(4) no
C(17) C(18) 1.356(5) no
C(18) C(19) 1.384(5) no
C(19) C(20) 1.355(4) no
C(20) C(15) 1.387(4) no
C(21) C(22) 1.388(3) no
C(22) C(23) 1.372(4) no
C(23) C(24) 1.373(4) no
C(24) C(25) 1.365(4) no
C(25) C(26) 1.372(4) no
C(26) C(21) 1.369(4) no
